data_2003075
loop_
_publ_author_name
'D. Ramalakshmi'
'M. V. Rajasekharan'

_publ_section_title
;
 Crystallographic disorder in mixed-valent dioxo-bridged Mn^III,IV^
 complexes. [Mn~2~O~2~(bpy)~4~][Ce(NO~3~)~6~].5H~2~O
;
_journal_issue 2
_journal_name_full 'Acta Crystallographica Section B'
_journal_page_first 186
_journal_page_last 191
_journal_paper_doi 10.1107/S0108768198011586
_journal_volume 55
_journal_year 1999
_chemical_formula_analytical 'C40 H42 Ce Mn2 N14 025'
_chemical_formula_iupac '[Mn2 O2 (C10 H8 N2)4][Ce(N O3)6].5(H2 O)'
_chemical_formula_structural '[Mn2O2(bpy)4][Ce(NO3)6].5H2O'
_chemical_formula_sum 'C40 H42 Ce Mn2 N14 O25'
_chemical_formula_weight 1368.88
_chemical_name_systematic
;
 Tetrakis(2,2'-bipyridine)bis(mu-oxo)dimanganese(3+)
 hexanitratocerate(3-) pentahydrate
;
_space_group_IT_number 15
_symmetry_cell_setting monoclinic
_symmetry_space_group_name_Hall '-C 2yc'
_symmetry_space_group_name_H-M 'C 1 2/c 1'
_audit_creation_method SHELXL
_cell_angle_alpha 90.00
_cell_angle_beta 96.29(2)
_cell_angle_gamma 90.00
_cell_formula_units_Z 4
_cell_length_a 12.940(3)
_cell_length_b 18.060(2)
_cell_length_c 22.544(11)
_cell_measurement_temperature 132(2)
_cell_volume 5237(3)
_computing_cell_refinement 'Siemens 1990-4'
_computing_data_collection 'Siemens 1990-4'
_computing_data_reduction 'Siemens 1990-4'
_computing_molecular_graphics ORTEP
_computing_publication_material SHELXL-93
_computing_structure_refinement 'SHELXL-93 (Sheldrick, 1993)'
_computing_structure_solution 'SHELXS-86 (Sheldrick, 1990)'
_diffrn_ambient_temperature 132(2)
_diffrn_measurement_device 'Siemens P4'
_diffrn_measurement_method \w-2\q
_diffrn_radiation_monochromator graphite
_diffrn_radiation_source 'fine-focus sealed tube'
_diffrn_radiation_type MoK\a
_diffrn_radiation_wavelength 0.71073
_diffrn_reflns_av_R_equivalents 0.0281
_diffrn_reflns_av_sigmaI/netI 0.0344
_diffrn_reflns_limit_h_max 16
_diffrn_reflns_limit_h_min -16
_diffrn_reflns_limit_k_max 23
_diffrn_reflns_limit_k_min 0
_diffrn_reflns_limit_l_max 29
_diffrn_reflns_limit_l_min 0
_diffrn_reflns_number 6034
_diffrn_reflns_theta_max 27.50
_diffrn_reflns_theta_min 2.07
_diffrn_standards_decay_% 0
_diffrn_standards_interval_count 100
_diffrn_standards_number 3
_exptl_absorpt_coefficient_mu 1.429
_exptl_absorpt_correction_T_max 0.327
_exptl_absorpt_correction_T_min 0.257
_exptl_absorpt_correction_type semiempirical
_exptl_crystal_colour 'dark greenish black'
_exptl_crystal_density_diffrn 1.736
_exptl_crystal_density_meas 1.75
_exptl_crystal_density_method floatation
_exptl_crystal_description 'rectangular rods'
_exptl_crystal_F_000 2752
_exptl_crystal_size_max 0.35
_exptl_crystal_size_mid 0.30
_exptl_crystal_size_min 0.26
_refine_diff_density_max 0.925
_refine_diff_density_min -0.589
_refine_ls_extinction_method none
_refine_ls_goodness_of_fit_all 1.105
_refine_ls_goodness_of_fit_obs 1.136
_refine_ls_hydrogen_treatment
;
 Hydrogen atoms are labelled according to the atom to which they are
 attached. All hydrogens except HW1A, HW1B, HW2A, HW2B, HW3A, HW3B,
 HW4A and HW4B were refined using the riding model (the positional
 parameters of the riding atoms have same e.s.ds as the atom on which
 they ride). Bond length constraints were applied to the hydrogens
 of the water molecules. All hydrogens except HW1A, HW1B, HW2A and
 HW2B were assigned fixed U(iso) values (= 1.5 times the U(iso) of
 the atom to which they are attached).
;
_refine_ls_matrix_type full
_refine_ls_number_parameters 409
_refine_ls_number_reflns 5645
_refine_ls_number_restraints 12
_refine_ls_restrained_S_all 1.224
_refine_ls_restrained_S_obs 1.134
_refine_ls_R_factor_all 0.0539
_refine_ls_R_factor_obs 0.0358
_refine_ls_shift/esd_max ' -0.157 (for y of HW3A, < 0.03 for all non-H atoms)'
_refine_ls_shift/esd_mean 0.006
_refine_ls_structure_factor_coef Fsqd
_refine_ls_weighting_details 'w=1/[\s^2^(Fo^2^)+(0.0342P)^2^+13.2986P] where P=(Fo^2^+2Fc^2^)/3'
_refine_ls_weighting_scheme calc
_refine_ls_wR_factor_all 0.0947
_refine_ls_wR_factor_obs 0.0783
_reflns_number_observed 4877
_reflns_number_total 6021
_reflns_observed_criterion >2sigma(I)
_cod_data_source_file os0004.cif
_cod_data_source_block ce2
_cod_depositor_comments
;
The following automatic conversions were performed:
'_symmetry_cell_setting' value 'Monoclinic' changed to 'monoclinic'
according to '/home/saulius/struct/CIF-dictionaries/cif_core.dic'
dictionary named 'cif_core.dic' version 2.4.1 from 2010-06-29.

Automatic conversion script
Id: cif_fix_enum 1527 2010-12-29 10:47:43Z saulius 

The following automatic conversions were performed:

'_symmetry_cell_setting' value 'Monoclinic' changed to 'monoclinic'
according to /home/saulius/struct/CIF-dictionaries/cif_core.dic
dictionary named 'cif_core.dic' version 2.4.1 from 2010-06-29.

Automatic conversion script
Id: cif_fix_values 1715 2011-07-08 13:25:40Z adriana 

The following automatic conversions were performed:

'_refine_ls_weighting_scheme' value 'calc
w=1/[\s^2^(Fo^2^)+(0.0342P)^2^+13.2986P] where P=(Fo^2^+2Fc^2^)/3'
was changed to 'calc'. New tag '_refine_ls_weighting_details' was
created. The value of the new tag was set to
'w=1/[\s^2^(Fo^2^)+(0.0342P)^2^+13.2986P] where P=(Fo^2^+2Fc^2^)/3'.

Automatic conversion script
Id: cif_fix_values 3143 2015-03-26 13:38:13Z robertas 
;
_cod_original_cell_volume 5237.(3)
_cod_original_sg_symbol_H-M 'C 2/c'
_cod_database_code 2003075

loop_
_symmetry_equiv_pos_as_xyz
'x, y, z'
'-x, y, -z+1/2'
'x+1/2, y+1/2, z'
'-x+1/2, y+1/2, -z+1/2'
'-x, -y, -z'
'x, -y, z-1/2'
'-x+1/2, -y+1/2, -z'
'x+1/2, -y+1/2, z-1/2'

loop_
_atom_site_aniso_label
_atom_site_aniso_U_11
_atom_site_aniso_U_22
_atom_site_aniso_U_33
_atom_site_aniso_U_12
_atom_site_aniso_U_13
_atom_site_aniso_U_23
Mn 0.0181(2) 0.0199(2) 0.0189(2) -0.00037(14) 0.00665(13) -0.00080(14)
O1 0.0238(12) 0.0177(11) 0.0293(13) 0.000 0.0034(10) 0.000
O2 0.0249(12) 0.0177(11) 0.0288(13) 0.000 0.0124(10) 0.000
N1 0.0273(10) 0.0223(10) 0.0232(10) 0.0030(9) 0.0044(9) -0.0024(8)
N2 0.0178(9) 0.0250(10) 0.0229(10) -0.0003(8) 0.0037(8) -0.0017(8)
N3 0.0181(9) 0.0243(10) 0.0323(11) -0.0010(8) 0.0059(8) -0.0005(9)
N4 0.0243(10) 0.0219(10) 0.0395(13) 0.0006(9) 0.0120(9) -0.0026(9)
C1 0.0310(13) 0.0230(12) 0.0320(14) -0.0004(11) 0.0024(11) -0.0004(11)
C2 0.039(2) 0.0289(14) 0.0344(15) 0.0005(12) 0.0035(12) 0.0092(12)
C3 0.042(2) 0.042(2) 0.0280(14) 0.0038(13) 0.0140(12) 0.0069(12)
C4 0.0295(13) 0.0365(15) 0.0279(13) 0.0043(12) 0.0123(11) 0.0018(12)
C5 0.0357(14) 0.038(2) 0.0273(13) 0.0136(12) 0.0100(11) 0.0006(12)
C6 0.0346(14) 0.042(2) 0.0341(14) 0.0178(12) 0.0054(12) 0.0037(12)
C7 0.0294(12) 0.0387(14) 0.0294(13) 0.0079(13) 0.0017(10) 0.0057(13)
C8 0.0236(12) 0.0349(14) 0.0234(12) 0.0016(11) 0.0038(10) 0.0017(11)
C9 0.0217(11) 0.0267(12) 0.0206(12) 0.0014(10) 0.0049(9) -0.0025(10)
C10 0.0221(11) 0.0238(12) 0.0240(12) -0.0011(10) 0.0031(10) -0.0009(10)
C11 0.0292(13) 0.0313(14) 0.0378(15) -0.0048(12) 0.0106(11) -0.0037(12)
C12 0.0306(14) 0.0343(15) 0.045(2) -0.0098(12) 0.0087(13) 0.0011(13)
C13 0.0272(13) 0.0290(14) 0.044(2) -0.0058(11) -0.0010(12) -0.0056(13)
C14 0.0254(13) 0.0317(14) 0.0316(14) 0.0030(11) 0.0036(11) -0.0056(12)
C15 0.0311(14) 0.039(2) 0.0342(15) 0.0070(12) 0.0066(12) 0.0027(13)
C16 0.0335(15) 0.048(2) 0.043(2) 0.0070(13) 0.0125(13) 0.0127(14)
C17 0.0316(14) 0.035(2) 0.052(2) 0.0014(12) 0.0160(13) 0.0158(14)
C18 0.0264(13) 0.0269(13) 0.051(2) -0.0009(11) 0.0123(12) -0.0003(13)
C19 0.0195(11) 0.0253(12) 0.0335(14) 0.0045(10) 0.0057(10) 0.0010(11)
C20 0.0174(11) 0.0269(12) 0.0302(13) 0.0033(10) 0.0045(10) -0.0027(11)
Ce 0.02058(8) 0.01974(8) 0.02078(8) 0.00124(8) 0.00843(6) 0.00004(9)
N5 0.0218(10) 0.0259(11) 0.0237(10) 0.0000(8) 0.0061(8) 0.0017(9)
O3 0.0330(9) 0.0226(8) 0.0250(8) -0.0008(8) 0.0081(7) -0.0021(8)
O4 0.0343(10) 0.0345(10) 0.0237(9) -0.0030(8) 0.0067(8) 0.0058(8)
O5 0.0331(9) 0.0243(9) 0.0231(9) -0.0006(8) 0.0104(7) -0.0011(7)
N6 0.0258(11) 0.0326(11) 0.0291(12) 0.0029(9) 0.0064(9) -0.0063(10)
O6 0.0315(9) 0.0391(10) 0.0289(9) 0.0023(9) 0.0121(7) 0.0020(9)
O7 0.0228(10) 0.071(2) 0.0588(15) 0.0061(11) 0.0070(10) -0.0042(13)
O8 0.0291(9) 0.0338(10) 0.0316(10) 0.0049(8) 0.0087(8) 0.0036(8)
N7 0.0371(12) 0.0275(11) 0.0308(12) -0.0055(10) 0.0123(10) -0.0025(10)
O9 0.0317(9) 0.0275(9) 0.0346(10) 0.0023(8) 0.0137(8) -0.0029(8)
O10 0.0661(15) 0.0409(12) 0.0555(14) -0.0157(11) 0.0222(12) -0.0255(11)
O11 0.0289(9) 0.0347(10) 0.0343(10) -0.0019(8) 0.0086(8) -0.0043(9)
OW1 0.049(2) 0.0247(14) 0.055(2) 0.000 0.000(2) 0.000
OW2 0.0578(15) 0.079(2) 0.060(2) -0.0158(14) 0.0187(13) -0.0298(14)
OW3 0.052(3) 0.064(3) 0.052(3) 0.009(2) -0.007(2) 0.000(2)
OW4 0.076(5) 0.064(5) 0.061(5) 0.018(4) -0.022(4) -0.021(4)

loop_
_atom_site_label
_atom_site_fract_x
_atom_site_fract_y
_atom_site_fract_z
_atom_site_U_iso_or_equiv
_atom_site_thermal_displace_type
_atom_site_calc_flag
_atom_site_refinement_flags
_atom_site_occupancy
_atom_site_disorder_group
_atom_site_type_symbol
Mn 0.10205(3) -0.31120(2) 0.27211(2) 0.01864(8) Uani d . 1 . Mn
O1 0.0000 -0.37795(13) 0.2500 0.0236(6) Uani d S 1 . O
O2 0.0000 -0.24494(13) 0.2500 0.0231(6) Uani d S 1 . O
N1 0.1644(2) -0.29545(12) 0.18985(9) 0.0241(5) Uani d . 1 . N
N2 0.2151(2) -0.39399(11) 0.27394(9) 0.0218(5) Uani d . 1 . N
N3 0.2023(2) -0.23294(12) 0.31588(10) 0.0247(5) Uani d . 1 . N
N4 0.0801(2) -0.32638(12) 0.36371(10) 0.0279(5) Uani d . 1 . N
C1 0.1366(2) -0.24126(15) 0.15081(12) 0.0288(6) Uani d . 1 . C
H1 0.0880(2) -0.20516(15) 0.16071(12) 0.043 Uiso calc R 1 . H
C2 0.1768(2) -0.2361(2) 0.09620(13) 0.0341(7) Uani d . 1 . C
H2 0.1561(2) -0.1971(2) 0.06921(13) 0.051 Uiso calc R 1 . H
C3 0.2476(2) -0.2889(2) 0.08194(13) 0.0366(7) Uani d . 1 . C
H3 0.2761(2) -0.2865(2) 0.04492(13) 0.055 Uiso calc R 1 . H
C4 0.2766(2) -0.3455(2) 0.12229(12) 0.0306(6) Uani d . 1 . C
H4 0.3246(2) -0.3824(2) 0.11307(12) 0.046 Uiso calc R 1 . H
C5 0.3286(2) -0.4612(2) 0.21593(13) 0.0332(7) Uani d . 1 . C
H5 0.3612(2) -0.4658(2) 0.18037(13) 0.050 Uiso calc R 1 . H
C6 0.3474(2) -0.5126(2) 0.26134(13) 0.0368(7) Uani d . 1 . C
H6 0.3924(2) -0.5534(2) 0.25717(13) 0.055 Uiso calc R 1 . H
C7 0.2997(2) -0.5039(2) 0.31275(12) 0.0326(6) Uani d . 1 . C
H7 0.3113(2) -0.5388(2) 0.34433(12) 0.049 Uiso calc R 1 . H
C8 0.2352(2) -0.4442(2) 0.31778(12) 0.0272(6) Uani d . 1 . C
H8 0.2036(2) -0.4382(2) 0.35358(12) 0.041 Uiso calc R 1 . H
C9 0.2615(2) -0.40292(14) 0.22310(11) 0.0228(5) Uani d . 1 . C
C10 0.2340(2) -0.34700(14) 0.17646(11) 0.0233(6) Uani d . 1 . C
C11 0.2668(2) -0.1883(2) 0.28910(13) 0.0323(7) Uani d . 1 . C
H11 0.2757(2) -0.1969(2) 0.24840(13) 0.048 Uiso calc R 1 . H
C12 0.3204(2) -0.1306(2) 0.31851(14) 0.0363(7) Uani d . 1 . C
H12 0.3658(2) -0.1005(2) 0.29850(14) 0.054 Uiso calc R 1 . H
C13 0.3070(2) -0.1175(2) 0.37704(14) 0.0339(7) Uani d . 1 . C
H13 0.3418(2) -0.0773(2) 0.39788(14) 0.051 Uiso calc R 1 . H
C14 0.2419(2) -0.1634(2) 0.40556(13) 0.0296(6) Uani d . 1 . C
H14 0.2320(2) -0.1550(2) 0.44615(13) 0.044 Uiso calc R 1 . H
C15 0.1064(2) -0.2737(2) 0.46118(13) 0.0344(7) Uani d . 1 . C
H15 0.1368(2) -0.2362(2) 0.48709(13) 0.052 Uiso calc R 1 . H
C16 0.0441(2) -0.3279(2) 0.48282(15) 0.0407(8) Uani d . 1 . C
H16 0.0309(2) -0.3278(2) 0.52344(15) 0.061 Uiso calc R 1 . H
C17 0.0018(2) -0.3818(2) 0.44388(15) 0.0390(7) Uani d . 1 . C
H17 -0.0400(2) -0.4201(2) 0.45758(15) 0.058 Uiso calc R 1 . H
C18 0.0210(2) -0.3794(2) 0.38509(14) 0.0341(7) Uani d . 1 . C
H18 -0.0084(2) -0.4165(2) 0.35858(14) 0.051 Uiso calc R 1 . H
C19 0.1242(2) -0.27452(14) 0.40150(12) 0.0259(6) Uani d . 1 . C
C20 0.1917(2) -0.22138(15) 0.37445(12) 0.0247(6) Uani d . 1 . C
Ce 0.0000 0.0000 0.0000 0.01991(4) Uani d S 1 . Ce
N5 0.0230(2) 0.07341(12) -0.11877(9) 0.0235(5) Uani d . 1 . N
O3 0.01358(14) 0.00350(10) -0.11422(8) 0.0265(4) Uani d . 1 . O
O4 0.03210(15) 0.10318(11) -0.16699(8) 0.0306(5) Uani d . 1 . O
O5 0.02212(14) 0.11081(10) -0.07128(8) 0.0263(4) Uani d . 1 . O
N6 -0.2367(2) 0.02987(13) -0.01468(10) 0.0289(5) Uani d . 1 . N
O6 -0.19677(14) -0.00094(12) 0.03188(8) 0.0325(4) Uani d . 1 . O
O7 -0.3317(2) 0.03582(15) -0.02636(11) 0.0506(7) Uani d . 1 . O
O8 -0.17629(14) 0.05590(11) -0.05042(9) 0.0311(5) Uani d . 1 . O
N7 0.0548(2) 0.14382(13) 0.06822(10) 0.0312(5) Uani d . 1 . N
O9 -0.03740(15) 0.12916(10) 0.04789(9) 0.0305(4) Uani d . 1 . O
O10 0.0757(2) 0.19869(13) 0.09999(11) 0.0530(6) Uani d . 1 . O
O11 0.12523(14) 0.10117(11) 0.05393(9) 0.0322(5) Uani d . 1 . O
OW1 0.0000 -0.52877(9) 0.2500 0.0433(8) Uani d SD 1 . O
HW1A 0.0000 -0.47507(10) 0.2500 0.15(3) Uiso d SD 1 . H
HW1B 0.0317(5) -0.5428(2) 0.28939(14) 0.05(2) Uiso d PD 0.50 . H
OW2 -0.0493(2) 0.26400(14) 0.19167(8) 0.0646(8) Uani d D 1 . O
HW2A 0.0073(3) 0.2598(5) 0.22342(14) 0.24(4) Uiso d D 1 . H
HW2B -0.0247(5) 0.2394(5) 0.1577(2) 0.13(2) Uiso d D 1 . H
OW3 -0.4372(2) 0.0877(2) -0.13899(10) 0.0566(14) Uani d PD 0.610(6) . O
HW3A -0.3956(6) 0.1252(3) -0.1167(2) 0.085 Uiso d PD 0.610(6) . H
HW3B -0.4166(7) 0.0899(5) -0.17906(15) 0.085 Uiso d PD 0.610(6) . H
OW4 -0.3942(2) 0.1105(2) -0.15369(14) 0.069(3) Uani d PD 0.390(6) . O
HW4A -0.4479(3) 0.1469(2) -0.1491(3) 0.104 Uiso d PD 0.390(6) . H
HW4B -0.3888(9) 0.0815(4) -0.1172(2) 0.104 Uiso d PD 0.390(6) . H

loop_
_atom_type_symbol
_atom_type_description
_atom_type_scat_dispersion_real
_atom_type_scat_dispersion_imag
_atom_type_scat_source
C C 0.0033 0.0016 'International Tables Vol C Tables 4.2.6.8 and 6.1.1.4'
H H 0.0000 0.0000 'International Tables Vol C Tables 4.2.6.8 and 6.1.1.4'
N N 0.0061 0.0033 'International Tables Vol C Tables 4.2.6.8 and 6.1.1.4'
O O 0.0106 0.0060 'International Tables Vol C Tables 4.2.6.8 and 6.1.1.4'
Mn Mn 0.3368 0.7283 'International Tables Vol C Tables 4.2.6.8 and 6.1.1.4'
Ce Ce -0.2486 2.6331 'International Tables Vol C Tables 4.2.6.8 and 6.1.1.4'

loop_
_geom_angle_atom_site_label_1
_geom_angle_atom_site_label_2
_geom_angle_atom_site_label_3
_geom_angle_site_symmetry_1
_geom_angle_site_symmetry_3
_geom_angle
_geom_angle_publ_flag
O2 Mn O1 . . 82.92(8) y
O2 Mn N2 . . 165.07(6) ?
O1 Mn N2 . . 90.97(8) y
O2 Mn N3 . . 94.53(8) y
O1 Mn N3 . . 166.51(6) ?
N2 Mn N3 . . 94.46(8) y
O2 Mn N1 . . 90.36(6) y
O1 Mn N1 . . 100.59(6) y
N2 Mn N1 . . 77.34(8) y
N3 Mn N1 . . 92.66(9) y
O2 Mn N4 . . 100.41(6) y
O1 Mn N4 . . 90.59(6) y
N2 Mn N4 . . 93.23(8) y
N3 Mn N4 . . 76.80(9) y
N1 Mn N4 . . 165.39(8) ?
O2 Mn Mn . 2 41.36(6) ?
O1 Mn Mn . 2 41.57(6) ?
N2 Mn Mn . 2 131.09(6) ?
N3 Mn Mn . 2 134.45(6) ?
N1 Mn Mn . 2 97.27(6) ?
N4 Mn Mn . 2 97.33(6) ?
Mn O1 Mn . 2 96.87(11) y
Mn O2 Mn 2 . 97.29(11) y
C1 N1 C10 . . 119.6(2) ?
C1 N1 Mn . . 125.0(2) ?
C10 N1 Mn . . 115.4(2) ?
C8 N2 C9 . . 118.1(2) ?
C8 N2 Mn . . 125.1(2) ?
C9 N2 Mn . . 116.2(2) ?
C11 N3 C20 . . 118.4(2) ?
C11 N3 Mn . . 125.1(2) ?
C20 N3 Mn . . 116.1(2) ?
C18 N4 C19 . . 119.0(2) ?
C18 N4 Mn . . 125.4(2) ?
C19 N4 Mn . . 115.4(2) ?
N1 C1 C2 . . 122.1(3) ?
C3 C2 C1 . . 118.7(3) ?
C2 C3 C4 . . 119.5(3) ?
C3 C4 C10 . . 118.9(3) ?
C6 C5 C9 . . 119.0(3) ?
C7 C6 C5 . . 119.1(3) ?
C8 C7 C6 . . 119.3(3) ?
N2 C8 C7 . . 122.5(2) ?
N2 C9 C5 . . 121.9(2) ?
N2 C9 C10 . . 115.2(2) ?
C5 C9 C10 . . 122.9(2) ?
N1 C10 C4 . . 121.3(2) ?
N1 C10 C9 . . 115.3(2) ?
C4 C10 C9 . . 123.5(2) ?
N3 C11 C12 . . 122.6(3) ?
C13 C12 C11 . . 118.9(3) ?
C12 C13 C14 . . 119.3(3) ?
C20 C14 C13 . . 119.5(3) ?
C16 C15 C19 . . 119.8(3) ?
C17 C16 C15 . . 118.5(3) ?
C18 C17 C16 . . 119.2(3) ?
N4 C18 C17 . . 122.5(3) ?
N4 C19 C15 . . 121.0(3) ?
N4 C19 C20 . . 114.8(2) ?
C15 C19 C20 . . 124.2(3) ?
N3 C20 C14 . . 121.2(2) ?
N3 C20 C19 . . 115.4(2) ?
C14 C20 C19 . . 123.4(2) ?
O3 Ce O3 5 . 180.0 ?
O3 Ce O5 5 . 130.85(6) ?
O3 Ce O5 . . 49.15(6) y
O3 Ce O5 5 5 49.15(6) ?
O3 Ce O5 . 5 130.85(6) ?
O5 Ce O5 . 5 180.0 ?
O3 Ce O8 5 . 106.69(6) ?
O3 Ce O8 . . 73.31(6) ?
O5 Ce O8 . . 65.65(6) ?
O5 Ce O8 5 . 114.35(6) ?
O3 Ce O8 5 5 73.31(6) ?
O3 Ce O8 . 5 106.69(6) ?
O5 Ce O8 . 5 114.35(6) ?
O5 Ce O8 5 5 65.65(6) ?
O8 Ce O8 . 5 180.0 ?
O3 Ce O9 5 5 114.78(6) ?
O3 Ce O9 . 5 65.22(6) ?
O5 Ce O9 . 5 112.95(6) ?
O5 Ce O9 5 5 67.05(6) ?
O8 Ce O9 . 5 110.56(6) ?
O8 Ce O9 5 5 69.44(6) ?
O3 Ce O9 5 . 65.22(6) ?
O3 Ce O9 . . 114.78(6) ?
O5 Ce O9 . . 67.05(6) ?
O5 Ce O9 5 . 112.95(6) ?
O8 Ce O9 . . 69.44(6) ?
O8 Ce O9 5 . 110.56(6) ?
O9 Ce O9 5 . 180.0 ?
O3 Ce O11 5 . 70.52(6) ?
O3 Ce O11 . . 109.48(6) ?
O5 Ce O11 . . 69.49(6) ?
O5 Ce O11 5 . 110.51(6) ?
O8 Ce O11 . . 113.01(6) ?
O8 Ce O11 5 . 66.99(6) ?
O9 Ce O11 5 . 131.90(6) ?
O9 Ce O11 . . 48.10(6) y
O3 Ce O11 5 5 109.48(6) ?
O3 Ce O11 . 5 70.52(6) ?
O5 Ce O11 . 5 110.51(6) ?
O5 Ce O11 5 5 69.49(6) ?
O8 Ce O11 . 5 66.99(6) ?
O8 Ce O11 5 5 113.01(6) ?
O9 Ce O11 5 5 48.10(6) ?
O9 Ce O11 . 5 131.90(6) ?
O11 Ce O11 . 5 180.0 ?
O3 Ce O6 5 . 64.64(6) ?
O3 Ce O6 . . 115.36(6) ?
O5 Ce O6 . . 109.72(6) ?
O5 Ce O6 5 . 70.28(6) ?
O8 Ce O6 . . 47.58(6) y
O8 Ce O6 5 . 132.42(6) ?
O9 Ce O6 5 . 108.77(6) ?
O9 Ce O6 . . 71.23(6) ?
O11 Ce O6 . . 115.24(6) ?
O11 Ce O6 5 . 64.76(6) ?
O3 Ce O6 5 5 115.36(6) ?
O3 Ce O6 . 5 64.64(6) ?
O5 Ce O6 . 5 70.28(6) ?
O5 Ce O6 5 5 109.72(6) ?
O8 Ce O6 . 5 132.42(6) ?
O8 Ce O6 5 5 47.58(6) ?
O9 Ce O6 5 5 71.23(6) ?
O9 Ce O6 . 5 108.77(6) ?
O11 Ce O6 . 5 64.76(6) ?
O11 Ce O6 5 5 115.24(6) ?
O6 Ce O6 . 5 180.0 ?
O4 N5 O5 . . 121.6(2) ?
O4 N5 O3 . . 121.6(2) ?
O5 N5 O3 . . 116.8(2) ?
N5 O3 Ce . . 96.97(13) ?
N5 O5 Ce . . 97.10(14) ?
O7 N6 O6 . . 122.0(2) ?
O7 N6 O8 . . 120.0(2) ?
O6 N6 O8 . . 118.0(2) ?
N6 O6 Ce . . 95.08(14) ?
N6 O8 Ce . . 98.53(15) ?
O10 N7 O9 . . 121.2(2) ?
O10 N7 O11 . . 121.3(2) ?
O9 N7 O11 . . 117.4(2) ?
N7 O9 Ce . . 97.23(14) ?
N7 O11 Ce . . 96.66(15) ?

loop_
_geom_bond_atom_site_label_1
_geom_bond_atom_site_label_2
_geom_bond_site_symmetry_2
_geom_bond_distance
_geom_bond_publ_flag
Mn O2 . 1.811(2) y
Mn O1 . 1.817(2) y
Mn N2 . 2.089(2) y
Mn N3 . 2.091(2) y
Mn N1 . 2.121(2) y
Mn N4 . 2.133(3) y
Mn Mn 2 2.7188(9) y
O1 Mn 2 1.817(2) ?
O2 Mn 2 1.811(2) ?
N1 C1 . 1.339(3) ?
N1 C10 . 1.353(3) ?
N2 C8 . 1.345(3) ?
N2 C9 . 1.360(3) ?
N3 C11 . 1.350(3) ?
N3 C20 . 1.358(3) ?
N4 C18 . 1.347(3) ?
N4 C19 . 1.350(3) ?
C1 C2 . 1.391(4) ?
C2 C3 . 1.384(4) ?
C3 C4 . 1.392(4) ?
C4 C10 . 1.394(4) ?
C5 C6 . 1.384(4) ?
C5 C9 . 1.385(4) ?
C6 C7 . 1.380(4) ?
C7 C8 . 1.377(4) ?
C9 C10 . 1.473(4) ?
C11 C12 . 1.380(4) ?
C12 C13 . 1.370(4) ?
C13 C14 . 1.388(4) ?
C14 C20 . 1.383(4) ?
C15 C16 . 1.390(4) ?
C15 C19 . 1.390(4) ?
C16 C17 . 1.384(5) ?
C17 C18 . 1.376(4) ?
C19 C20 . 1.474(4) ?
Ce O3 5 2.601(2) ?
Ce O3 . 2.601(2) y
Ce O5 . 2.602(2) y
Ce O5 5 2.602(2) ?
Ce O8 . 2.636(2) y
Ce O8 5 2.636(2) ?
Ce O9 5 2.637(2) ?
Ce O9 . 2.637(2) y
Ce O11 . 2.648(2) y
Ce O11 5 2.648(2) ?
Ce O6 . 2.720(2) y
Ce O6 5 2.720(2) ?
N5 O4 . 1.230(3) ?
N5 O5 . 1.267(3) ?
N5 O3 . 1.274(3) ?
N6 O7 . 1.233(3) ?
N6 O6 . 1.249(3) ?
N6 O8 . 1.273(3) ?
N7 O10 . 1.235(3) ?
N7 O9 . 1.259(3) ?
N7 O11 . 1.261(3) ?
OW3 OW4 . .792(4) ?

loop_
_geom_hbond_atom_site_label_D
_geom_hbond_atom_site_label_H
_geom_hbond_atom_site_label_A
_geom_hbond_site_symmetry_D
_geom_hbond_site_symmetry_A
_geom_hbond_distance_HA
_geom_hbond_angle_DHA
_geom_hbond_publ_flag
O1 HW1A OW2 . . 1.754(3) 180 no
OW1 HW1B OW3 . 8_546 1.813(4) 164.0(10) no
OW3 HW1B OW4 8_546 8_546 1.813(4) 23.98(8) no
OW3 HW3B OW1 . 7_445 2.136(7) 120.6(4) no
OW2 HW2B O10 . . 2.071(7) 160.0(10) no
OW1 HW1B OW4 . 8_546 1.947(5) 153.5(6) no
OW4 HW4A OW2 . 7_455 1.872(6) 120.1(4) no
OW4 HW4B O7 . . 2.257(6) 162.0(10) no
OW2 HW2A OW2 . 2_555 1.933 146.7(5) no
